data_4022984
loop_
_publ_author_name
'Vijay K. Khatri'
'Mamta Chahar'
'K. Pavani'
'Pramod S. Pandey'

_publ_contact_author_address
; 
  Department of Chemistry 
  Indian Institute of Technology
  Hauz Khas, New Delhi 110016
  India 
;
_publ_contact_author_email pramod@chemistry.iitd.ac.in
_publ_contact_author_fax +91-11-26582277
_publ_contact_author_name 'P.S.Pandey and Mamta Chahar'
_publ_contact_author_phone +91-11-26591506
_publ_section_title
;
 Bile Acid-Based Cyclic Bisbenzimidazolium Receptors for Anion
 Recognition: Highly Improved Receptors for Fluoride and Chloride Ions
;
_journal_name_full 'Journal of Organic Chemistry'
_journal_page_first 10224
_journal_page_last 10226
_journal_paper_doi 10.1021/jo701341r
_journal_volume 72
_journal_year 2007
_chemical_formula_moiety 'C42 H57 N5 O6, 2(Br), 4(O)'
_chemical_formula_sum 'C42 H57 Br2 N5 O10'
_chemical_formula_weight 951.73
_chemical_name_common 'Imidazolium-pyridino cholaphane'
_chemical_name_systematic 'deoxycholic acid based imidazolium bromide salt'
_space_group_IT_number 19
_symmetry_cell_setting orthorhombic
_symmetry_space_group_name_Hall 'P 2ac 2ab'
_symmetry_space_group_name_H-M 'P 21 21 21'
_atom_sites_solution_hydrogens geom
_atom_sites_solution_primary direct
_atom_sites_solution_secondary difmap
_audit_creation_method SHELXL-97
_cell_angle_alpha 90.00
_cell_angle_beta 90.00
_cell_angle_gamma 90.00
_cell_formula_units_Z 4
_cell_length_a 9.133(15)
_cell_length_b 17.51(3)
_cell_length_c 27.99(5)
_cell_measurement_reflns_used 2057
_cell_measurement_temperature 273(2)
_cell_measurement_theta_max 16.22
_cell_measurement_theta_min 2.33
_cell_volume 4476(13)
_computing_cell_refinement 'Bruker SMART'
_computing_data_collection 'Bruker SMART'
_computing_data_reduction 'Bruker SAINT'
_computing_molecular_graphics 'Bruker SHELXTL'
_computing_publication_material 'Bruker SHELXTL'
_computing_structure_refinement 'SHELXL-97 (Sheldrick, 1997)'
_computing_structure_solution 'SHELXS-97 (Sheldrick, 1990)'
_diffrn_ambient_temperature 300(2)
_diffrn_measured_fraction_theta_full 0.997
_diffrn_measured_fraction_theta_max 0.997
_diffrn_measurement_device_type 'CCD area detector'
_diffrn_measurement_method 'phi and omega scans'
_diffrn_radiation_monochromator graphite
_diffrn_radiation_source 'fine-focus sealed tube'
_diffrn_radiation_type MoK\a
_diffrn_radiation_wavelength 0.71073
_diffrn_reflns_av_R_equivalents 0.4641
_diffrn_reflns_av_sigmaI/netI 0.2243
_diffrn_reflns_limit_h_max 9
_diffrn_reflns_limit_h_min -9
_diffrn_reflns_limit_k_max 17
_diffrn_reflns_limit_k_min -17
_diffrn_reflns_limit_l_max 28
_diffrn_reflns_limit_l_min -28
_diffrn_reflns_number 27230
_diffrn_reflns_theta_full 20.99
_diffrn_reflns_theta_max 20.99
_diffrn_reflns_theta_min 1.37
_exptl_absorpt_coefficient_mu 1.871
_exptl_absorpt_correction_T_max 0.857
_exptl_absorpt_correction_T_min 0.740
_exptl_absorpt_correction_type multi-scan
_exptl_absorpt_process_details '(SADABS; Bruker, 2000)'
_exptl_crystal_colour white
_exptl_crystal_density_diffrn 1.412
_exptl_crystal_density_method 'not measured'
_exptl_crystal_description needle
_exptl_crystal_F_000 1976.0
_exptl_crystal_size_max 0.385
_exptl_crystal_size_mid 0.128
_exptl_crystal_size_min 0.076
_refine_diff_density_max 0.689
_refine_diff_density_min -0.645
_refine_diff_density_rms 0.187
_refine_ls_abs_structure_details 'Flack H D (1983), Acta Cryst. A39, 876-881'
_refine_ls_abs_structure_Flack 0.80(3)
_refine_ls_extinction_coef 0.0124(14)
_refine_ls_extinction_expression Fc^*^=kFc[1+0.001xFc^2^\l^3^/sin(2\q)]^-1/4^
_refine_ls_extinction_method SHELXL
_refine_ls_goodness_of_fit_ref 0.956
_refine_ls_hydrogen_treatment constr
_refine_ls_matrix_type full
_refine_ls_number_parameters 537
_refine_ls_number_reflns 4787
_refine_ls_number_restraints 0
_refine_ls_restrained_S_all 0.956
_refine_ls_R_factor_all 0.1771
_refine_ls_R_factor_gt 0.1003
_refine_ls_shift/su_max 0.178
_refine_ls_shift/su_mean 0.004
_refine_ls_structure_factor_coef Fsqd
_refine_ls_weighting_details 'calc w=1/[\s^2^(Fo^2^)+(0.1361P)^2^+0.0000P] where P=(Fo^2^+2Fc^2^)/3'
_refine_ls_weighting_scheme calc
_refine_ls_wR_factor_gt 0.2197
_refine_ls_wR_factor_ref 0.2748
_reflns_number_gt 2107
_reflns_number_total 4787
_reflns_threshold_expression >2sigma(I)
_cod_data_source_file jo701341r-File002.cif
_cod_data_source_block d:\chem\psp\bl\work\blm
_cod_depositor_comments
;
The following automatic conversions were performed:
'_symmetry_cell_setting' value 'Orthorhombic' changed to 'orthorhombic'
according to '/home/saulius/struct/CIF-dictionaries/cif_core.dic'
dictionary named 'cif_core.dic' version 2.4.1 from 2010-06-29.

Automatic conversion script
Id: cif_fix_enum 1527 2010-12-29 10:47:43Z saulius 
;
_cod_original_sg_symbol_Hall 'P 2ac 2ab '
_cod_database_code 4022984

loop_
_symmetry_equiv_pos_as_xyz
'x, y, z'
'-x+1/2, -y, z+1/2'
'-x, y+1/2, -z+1/2'
'x+1/2, -y+1/2, -z'

loop_
_atom_site_label
_atom_site_type_symbol
_atom_site_fract_x
_atom_site_fract_y
_atom_site_fract_z
_atom_site_U_iso_or_equiv
_atom_site_adp_type
_atom_site_occupancy
_atom_site_symmetry_multiplicity
_atom_site_calc_flag
_atom_site_refinement_flags
Br1 Br 0.5627(3) 0.53775(14) 0.13260(7) 0.0882(10) Uani 1 1 d .
Br2 Br 0.7415(4) 0.8381(2) 0.12277(8) 0.1171(13) Uani 1 1 d .
C1 C 0.539(2) 0.5480(10) 0.3175(5) 0.046(5) Uani 1 1 d .
H1A H 0.5036 0.4960 0.3207 0.056 Uiso 1 1 calc R
H1B H 0.6451 0.5465 0.3167 0.056 Uiso 1 1 calc R
C2 C 0.480(2) 0.5831(11) 0.2691(5) 0.049(5) Uani 1 1 d .
H2A H 0.5244 0.6328 0.2644 0.059 Uiso 1 1 calc R
H2B H 0.5099 0.5506 0.2429 0.059 Uiso 1 1 calc R
C3 C 0.316(2) 0.5918(11) 0.2679(6) 0.052(5) Uani 1 1 d .
H3 H 0.2690 0.5416 0.2702 0.062 Uiso 1 1 calc R
C4 C 0.263(2) 0.6440(10) 0.3095(5) 0.048(5) Uani 1 1 d .
H4A H 0.1565 0.6451 0.3103 0.058 Uiso 1 1 calc R
H4B H 0.2975 0.6958 0.3046 0.058 Uiso 1 1 calc R
C5 C 0.324(2) 0.6119(11) 0.3582(5) 0.054(5) Uani 1 1 d .
H5 H 0.2783 0.5615 0.3615 0.065 Uiso 1 1 calc R
C6 C 0.264(3) 0.6568(13) 0.3987(6) 0.082(8) Uani 1 1 d .
H6A H 0.1605 0.6656 0.3936 0.099 Uiso 1 1 calc R
H6B H 0.2749 0.6277 0.4280 0.099 Uiso 1 1 calc R
C7 C 0.487(2) 0.5964(11) 0.3620(6) 0.053(5) Uani 1 1 d .
C8 C 0.556(2) 0.6745(10) 0.3653(5) 0.049(5) Uani 1 1 d .
H8 H 0.5278 0.7021 0.3363 0.059 Uiso 1 1 calc R
C9 C 0.503(2) 0.7215(11) 0.4069(5) 0.056(6) Uani 1 1 d .
H9 H 0.5227 0.6915 0.4357 0.067 Uiso 1 1 calc R
C10 C 0.338(2) 0.7295(12) 0.4038(6) 0.056(6) Uani 1 1 d .
H10A H 0.3030 0.7548 0.4324 0.067 Uiso 1 1 calc R
H10B H 0.3141 0.7617 0.3767 0.067 Uiso 1 1 calc R
C11 C 0.724(2) 0.6700(9) 0.3648(5) 0.050(5) Uani 1 1 d .
H11A H 0.7544 0.6364 0.3904 0.060 Uiso 1 1 calc R
H11B H 0.7537 0.6466 0.3349 0.060 Uiso 1 1 calc R
C12 C 0.595(3) 0.7947(11) 0.4110(5) 0.070(8) Uani 1 1 d .
H12 H 0.5769 0.8218 0.3809 0.083 Uiso 1 1 calc R
C13 C 0.802(2) 0.7439(9) 0.3700(5) 0.050(5) Uani 1 1 d .
H13 H 0.9079 0.7345 0.3722 0.059 Uiso 1 1 calc R
C14 C 0.751(3) 0.7898(11) 0.4139(5) 0.054(6) Uani 1 1 d .
C15 C 0.792(3) 0.8744(11) 0.4194(6) 0.077(8) Uani 1 1 d .
H15 H 0.7752 0.8991 0.3885 0.092 Uiso 1 1 calc R
C16 C 0.677(2) 0.9052(11) 0.4544(6) 0.059(6) Uani 1 1 d .
H16A H 0.6490 0.9570 0.4460 0.071 Uiso 1 1 calc R
H16B H 0.7140 0.9049 0.4869 0.071 Uiso 1 1 calc R
C17 C 0.543(3) 0.8496(11) 0.4494(5) 0.070(7) Uani 1 1 d .
H17A H 0.5234 0.8232 0.4791 0.084 Uiso 1 1 calc R
H17B H 0.4556 0.8767 0.4394 0.084 Uiso 1 1 calc R
C18 C 0.797(3) 0.7431(12) 0.4599(5) 0.072(7) Uani 1 1 d .
H18A H 0.7731 0.7720 0.4880 0.107 Uiso 1 1 calc R
H18B H 0.9010 0.7339 0.4592 0.107 Uiso 1 1 calc R
H18C H 0.7462 0.6953 0.4605 0.107 Uiso 1 1 calc R
C19 C 0.525(2) 0.5424(13) 0.4038(6) 0.071(6) Uani 1 1 d .
H19A H 0.6122 0.5598 0.4193 0.107 Uiso 1 1 calc R
H19B H 0.5393 0.4916 0.3918 0.107 Uiso 1 1 calc R
H19C H 0.4452 0.5423 0.4264 0.107 Uiso 1 1 calc R
C20 C 0.949(4) 0.8952(11) 0.4352(7) 0.086(8) Uani 1 1 d .
H20 H 0.9762 0.8648 0.4632 0.103 Uiso 1 1 calc R
C21 C 1.050(3) 0.8768(15) 0.3944(9) 0.104(9) Uani 1 1 d .
H21A H 1.0375 0.8244 0.3853 0.156 Uiso 1 1 calc R
H21B H 1.1495 0.8852 0.4042 0.156 Uiso 1 1 calc R
H21C H 1.0276 0.9093 0.3678 0.156 Uiso 1 1 calc R
C22 C 0.969(3) 0.9824(12) 0.4465(6) 0.082(8) Uani 1 1 d .
H22A H 0.9488 1.0109 0.4175 0.098 Uiso 1 1 calc R
H22B H 0.8951 0.9969 0.4697 0.098 Uiso 1 1 calc R
C23 C 1.116(3) 1.0073(15) 0.4652(7) 0.098(10) Uani 1 1 d .
H23A H 1.1464 0.9721 0.4901 0.117 Uiso 1 1 calc R
H23B H 1.1872 1.0037 0.4395 0.117 Uiso 1 1 calc R
C24 C 1.120(4) 1.085(2) 0.4846(10) 0.115(11) Uani 1 1 d .
C25 C 0.989(3) 1.211(2) 0.4855(10) 0.138(13) Uani 1 1 d .
H25A H 0.9658 1.2107 0.5190 0.207 Uiso 1 1 calc R
H25B H 0.9149 1.2392 0.4685 0.207 Uiso 1 1 calc R
H25C H 1.0822 1.2355 0.4808 0.207 Uiso 1 1 calc R
C26 C 0.874(3) 0.7964(13) 0.2927(6) 0.068(7) Uani 1 1 d .
C27 C 0.810(2) 0.8479(13) 0.2555(5) 0.061(6) Uani 1 1 d .
H27A H 0.8409 0.9000 0.2618 0.073 Uiso 1 1 calc R
H27B H 0.8477 0.8334 0.2244 0.073 Uiso 1 1 calc R
C28 C 0.555(2) 0.8864(11) 0.2784(5) 0.045(5) Uani 1 1 d .
H28 H 0.5786 0.9283 0.2973 0.054 Uiso 1 1 calc R
C29 C 0.563(2) 0.7900(10) 0.2299(5) 0.044(5) Uani 1 1 d .
H29 H 0.5990 0.7545 0.2081 0.053 Uiso 1 1 calc R
C30 C 0.435(3) 0.7970(11) 0.2425(6) 0.053(5) Uani 1 1 d .
H30 H 0.3606 0.7638 0.2330 0.064 Uiso 1 1 calc R
C31 C 0.294(2) 0.8910(11) 0.2889(5) 0.049(5) Uani 1 1 d .
H31A H 0.3231 0.9271 0.3133 0.058 Uiso 1 1 calc R
H31B H 0.2325 0.8526 0.3040 0.058 Uiso 1 1 calc R
C32 C 0.204(2) 0.9328(12) 0.2511(6) 0.055(6) Uani 1 1 d .
C33 C 0.143(3) 0.9999(14) 0.2587(6) 0.069(7) Uani 1 1 d .
H33 H 0.1483 1.0218 0.2889 0.083 Uiso 1 1 calc R
C34 C 0.071(3) 1.0379(13) 0.2232(7) 0.073(6) Uani 1 1 d .
H34 H 0.0306 1.0862 0.2278 0.087 Uiso 1 1 calc R
C35 C 0.062(3) 1.0020(14) 0.1818(8) 0.079(7) Uani 1 1 d .
H35 H 0.0125 1.0246 0.1565 0.095 Uiso 1 1 calc R
C36 C 0.125(3) 0.9330(11) 0.1756(6) 0.059(6) Uani 1 1 d .
C37 C 0.134(2) 0.8959(10) 0.1253(6) 0.067(7) Uani 1 1 d .
H37A H 0.0355 0.8904 0.1125 0.080 Uiso 1 1 calc R
H37B H 0.1880 0.9293 0.1040 0.080 Uiso 1 1 calc R
C38 C 0.345(2) 0.8017(19) 0.1207(6) 0.075(8) Uani 1 1 d .
H38 H 0.4212 0.8352 0.1139 0.089 Uiso 1 1 calc R
C39 C 0.357(3) 0.7265(15) 0.1259(7) 0.071(7) Uani 1 1 d .
H39 H 0.4404 0.6971 0.1215 0.086 Uiso 1 1 calc R
C40 C 0.124(3) 0.7586(14) 0.1380(7) 0.080(9) Uani 1 1 d .
H40 H 0.0232 0.7568 0.1435 0.096 Uiso 1 1 calc R
C41 C 0.176(3) 0.6197(11) 0.1432(6) 0.073(7) Uani 1 1 d .
H41A H 0.2168 0.5919 0.1163 0.088 Uiso 1 1 calc R
H41B H 0.0704 0.6155 0.1416 0.088 Uiso 1 1 calc R
C42 C 0.232(3) 0.5821(13) 0.1913(6) 0.060(6) Uani 1 1 d .
N1 N 0.6471(17) 0.8452(9) 0.2542(4) 0.045(4) Uani 1 1 d .
N2 N 0.412(2) 0.8574(9) 0.2712(5) 0.054(5) Uani 1 1 d .
N3 N 0.1967(19) 0.8975(9) 0.2094(5) 0.058(5) Uani 1 1 d .
N4 N 0.205(2) 0.8208(9) 0.1268(5) 0.063(6) Uani 1 1 d .
N5 N 0.218(2) 0.7007(11) 0.1394(4) 0.065(5) Uani 1 1 d .
O1 O 0.7720(15) 0.7916(7) 0.3283(3) 0.053(4) Uani 1 1 d .
O2 O 0.9888(19) 0.7708(10) 0.2922(5) 0.083(5) Uani 1 1 d .
O3 O 0.2755(14) 0.6280(7) 0.2244(4) 0.053(3) Uani 1 1 d .
O4 O 0.2098(16) 0.5149(9) 0.1957(4) 0.063(4) Uani 1 1 d .
O5 O 0.995(3) 1.1300(12) 0.4669(6) 0.123(8) Uani 1 1 d .
O6 O 1.194(4) 1.1086(15) 0.5144(7) 0.219(17) Uani 1 1 d .
O1W O 0.060(3) 0.0424(15) 0.0565(7) 0.181(11) Uani 1 1 d .
O2W O 0.495(4) 0.102(2) 0.4760(9) 0.29(2) Uani 1 1 d .
O3W O 0.8139(19) 0.6680(14) 0.1595(7) 0.148(8) Uani 1 1 d .
O4W O 0.831(4) 0.9583(18) 0.0399(9) 0.242(16) Uani 1 1 d .

loop_
_atom_site_aniso_label
_atom_site_aniso_U_11
_atom_site_aniso_U_22
_atom_site_aniso_U_33
_atom_site_aniso_U_23
_atom_site_aniso_U_13
_atom_site_aniso_U_12
Br1 0.105(2) 0.0912(18) 0.0679(12) 0.0094(13) 0.0020(14) 0.0110(17)
Br2 0.097(3) 0.164(3) 0.0900(16) 0.0327(18) 0.0036(16) -0.019(2)
C1 0.029(12) 0.052(12) 0.058(9) 0.009(9) -0.020(8) -0.002(10)
C2 0.032(14) 0.065(14) 0.049(9) -0.001(9) 0.008(9) 0.001(10)
C3 0.053(16) 0.048(12) 0.054(10) 0.015(9) 0.005(10) 0.012(10)
C4 0.030(12) 0.051(12) 0.064(10) -0.016(9) 0.013(9) -0.007(10)
C5 0.066(17) 0.060(13) 0.037(9) 0.009(9) -0.003(9) 0.001(11)
C6 0.12(2) 0.076(17) 0.055(10) 0.020(11) 0.033(13) 0.018(18)
C7 0.048(15) 0.057(13) 0.053(10) 0.024(10) -0.004(9) 0.001(10)
C8 0.044(14) 0.054(12) 0.051(9) 0.002(9) -0.003(9) 0.012(11)
C9 0.08(2) 0.052(13) 0.034(9) -0.002(9) 0.001(9) -0.030(12)
C10 0.052(17) 0.076(17) 0.039(9) 0.002(9) 0.000(9) -0.031(12)
C11 0.069(16) 0.044(12) 0.038(8) -0.007(9) 0.002(10) 0.010(11)
C12 0.13(3) 0.054(14) 0.022(8) -0.008(8) -0.011(11) 0.031(15)
C13 0.067(15) 0.041(11) 0.041(9) 0.004(9) -0.007(10) 0.017(10)
C14 0.071(18) 0.060(15) 0.031(9) 0.018(8) 0.011(10) 0.006(13)
C15 0.15(3) 0.040(14) 0.039(10) 0.010(9) -0.023(13) 0.001(15)
C16 0.053(16) 0.055(13) 0.068(11) -0.020(10) 0.026(10) 0.014(12)
C17 0.094(19) 0.063(14) 0.053(10) 0.001(10) -0.030(11) -0.007(15)
C18 0.086(19) 0.076(15) 0.053(10) -0.016(10) -0.031(11) 0.019(13)
C19 0.068(17) 0.087(16) 0.059(10) 0.004(12) -0.008(10) 0.005(14)
C20 0.16(3) 0.033(12) 0.062(12) -0.013(10) 0.011(17) 0.003(16)
C21 0.031(15) 0.12(2) 0.16(2) -0.061(17) -0.007(15) -0.028(15)
C22 0.12(3) 0.065(16) 0.060(11) -0.012(10) 0.007(13) 0.008(16)
C23 0.07(2) 0.15(3) 0.074(13) -0.044(15) 0.041(13) -0.062(17)
C24 0.13(3) 0.14(3) 0.079(18) -0.05(2) 0.016(18) -0.04(3)
C25 0.07(3) 0.21(4) 0.13(2) 0.03(3) 0.032(17) 0.02(2)
C26 0.10(2) 0.080(17) 0.023(9) 0.002(9) 0.023(12) -0.009(16)
C27 0.080(16) 0.087(15) 0.047(10) 0.018(10) 0.047(9) 0.001(12)
C28 0.050(15) 0.056(12) 0.028(8) -0.006(8) -0.006(9) 0.020(12)
C29 0.026(13) 0.066(14) 0.041(8) -0.005(9) -0.003(10) 0.018(11)
C30 0.055(18) 0.050(14) 0.055(10) 0.021(10) -0.015(12) -0.015(13)
C31 0.053(16) 0.051(12) 0.042(9) -0.012(8) -0.021(9) 0.028(11)
C32 0.056(17) 0.046(14) 0.062(13) 0.007(10) -0.011(10) 0.002(12)
C33 0.09(2) 0.073(18) 0.046(11) 0.006(11) -0.015(11) 0.005(14)
C34 0.077(18) 0.079(15) 0.061(12) 0.001(13) 0.025(12) 0.006(16)
C35 0.10(2) 0.072(18) 0.069(14) 0.032(12) 0.005(14) 0.013(16)
C36 0.090(19) 0.033(12) 0.053(11) 0.007(9) -0.004(11) -0.007(12)
C37 0.094(18) 0.048(13) 0.059(11) 0.012(10) -0.055(12) -0.023(12)
C38 0.083(13) 0.077(3) 0.051(12) 0.019(14) -0.010(9) 0.013(14)
C39 0.08(2) 0.080(17) 0.051(11) 0.017(12) 0.002(12) 0.024(15)
C40 0.11(2) 0.065(16) 0.061(12) -0.001(11) -0.012(13) 0.064(19)
C41 0.11(2) 0.046(14) 0.066(12) -0.001(10) -0.019(11) -0.018(13)
C42 0.081(19) 0.052(15) 0.048(11) 0.008(11) 0.006(12) 0.008(14)
N1 0.042(12) 0.053(10) 0.042(7) -0.012(8) 0.009(8) -0.018(9)
N2 0.069(16) 0.038(10) 0.054(8) -0.003(8) -0.037(9) 0.002(10)
N3 0.074(14) 0.056(10) 0.043(8) 0.014(9) 0.012(8) 0.003(9)
N4 0.107(19) 0.030(11) 0.053(8) 0.010(8) -0.016(10) -0.038(12)
N5 0.073(15) 0.096(16) 0.027(7) 0.012(8) 0.000(8) -0.014(14)
O1 0.057(10) 0.069(9) 0.035(6) 0.001(5) 0.002(6) 0.012(8)
O2 0.031(11) 0.108(13) 0.110(11) 0.029(9) 0.015(8) 0.017(9)
O3 0.056(10) 0.055(8) 0.049(6) -0.004(6) -0.004(6) -0.011(7)
O4 0.072(12) 0.062(10) 0.056(7) -0.009(7) -0.007(7) -0.001(8)
O5 0.18(3) 0.086(14) 0.099(11) -0.026(10) -0.053(13) -0.019(14)
O6 0.35(5) 0.19(3) 0.112(13) -0.078(16) -0.06(2) -0.09(3)
O1W 0.20(3) 0.21(2) 0.127(13) -0.008(16) -0.083(16) 0.06(2)
O2W 0.36(5) 0.32(4) 0.18(2) -0.13(2) -0.18(3) 0.18(4)
O3W 0.029(12) 0.20(2) 0.212(18) 0.001(17) -0.004(11) -0.021(13)
O4W 0.26(4) 0.24(3) 0.23(2) 0.15(3) -0.03(2) -0.03(3)

loop_
_atom_type_symbol
_atom_type_description
_atom_type_scat_dispersion_real
_atom_type_scat_dispersion_imag
_atom_type_scat_source
C C 0.0033 0.0016 'International Tables Vol C Tables 4.2.6.8 and 6.1.1.4'
H H 0.0000 0.0000 'International Tables Vol C Tables 4.2.6.8 and 6.1.1.4'
N N 0.0061 0.0033 'International Tables Vol C Tables 4.2.6.8 and 6.1.1.4'
O O 0.0106 0.0060 'International Tables Vol C Tables 4.2.6.8 and 6.1.1.4'
Br Br -0.2901 2.4595 'International Tables Vol C Tables 4.2.6.8 and 6.1.1.4'

loop_
_geom_angle_atom_site_label_1
_geom_angle_atom_site_label_2
_geom_angle_atom_site_label_3
_geom_angle
C7 C1 C2 111.4(14)
C7 C1 H1A 109.4
C2 C1 H1A 109.4
C7 C1 H1B 109.4
C2 C1 H1B 109.4
H1A C1 H1B 108.0
C3 C2 C1 113.5(14)
C3 C2 H2A 108.9
C1 C2 H2A 108.9
C3 C2 H2B 108.9
C1 C2 H2B 108.9
H2A C2 H2B 107.7
O3 C3 C2 108.8(14)
O3 C3 C4 107.3(14)
C2 C3 C4 110.6(16)
O3 C3 H3 110.0
C2 C3 H3 110.0
C4 C3 H3 110.0
C3 C4 C5 109.1(15)
C3 C4 H4A 109.9
C5 C4 H4A 109.9
C3 C4 H4B 109.9
C5 C4 H4B 109.9
H4A C4 H4B 108.3
C6 C5 C7 113.7(18)
C6 C5 C4 110.0(16)
C7 C5 C4 118.1(14)
C6 C5 H5 104.5
C7 C5 H5 104.5
C4 C5 H5 104.5
C10 C6 C5 111.6(19)
C10 C6 H6A 109.3
C5 C6 H6A 109.3
C10 C6 H6B 109.3
C5 C6 H6B 109.3
H6A C6 H6B 108.0
C8 C7 C5 104.8(16)
C8 C7 C19 114.6(16)
C5 C7 C19 112.2(15)
C8 C7 C1 114.2(14)
C5 C7 C1 109.5(15)
C19 C7 C1 101.7(14)
C9 C8 C7 113.9(15)
C9 C8 C11 111.2(15)
C7 C8 C11 111.8(15)
C9 C8 H8 106.5
C7 C8 H8 106.5
C11 C8 H8 106.5
C8 C9 C10 109.3(16)
C8 C9 C12 109.4(16)
C10 C9 C12 118.1(19)
C8 C9 H9 106.4
C10 C9 H9 106.4
C12 C9 H9 106.4
C6 C10 C9 113(2)
C6 C10 H10A 109.0
C9 C10 H10A 109.0
C6 C10 H10B 109.0
C9 C10 H10B 109.0
H10A C10 H10B 107.8
C13 C11 C8 115.9(15)
C13 C11 H11A 108.3
C8 C11 H11A 108.3
C13 C11 H11B 108.3
C8 C11 H11B 108.3
H11A C11 H11B 107.4
C14 C12 C17 108.1(18)
C14 C12 C9 120.0(19)
C17 C12 C9 114(2)
C14 C12 H12 104.3
C17 C12 H12 104.3
C9 C12 H12 104.3
O1 C13 C11 109.1(13)
O1 C13 C14 106.4(13)
C11 C13 C14 112.6(15)
O1 C13 H13 109.6
C11 C13 H13 109.6
C14 C13 H13 109.6
C12 C14 C15 101(2)
C12 C14 C13 106.7(17)
C15 C14 C13 120.7(16)
C12 C14 C18 110.0(17)
C15 C14 C18 110.4(16)
C13 C14 C18 107.5(15)
C14 C15 C16 103.6(19)
C14 C15 C20 119(2)
C16 C15 C20 111.9(16)
C14 C15 H15 107.3
C16 C15 H15 107.3
C20 C15 H15 107.3
C15 C16 C17 105.1(16)
C15 C16 H16A 110.7
C17 C16 H16A 110.7
C15 C16 H16B 110.7
C17 C16 H16B 110.7
H16A C16 H16B 108.8
C12 C17 C16 102.3(18)
C12 C17 H17A 111.3
C16 C17 H17A 111.3
C12 C17 H17B 111.3
C16 C17 H17B 111.3
H17A C17 H17B 109.2
C14 C18 H18A 109.5
C14 C18 H18B 109.5
H18A C18 H18B 109.5
C14 C18 H18C 109.5
H18A C18 H18C 109.5
H18B C18 H18C 109.5
C7 C19 H19A 109.5
C7 C19 H19B 109.5
H19A C19 H19B 109.5
C7 C19 H19C 109.5
H19A C19 H19C 109.5
H19B C19 H19C 109.5
C21 C20 C15 107.6(17)
C21 C20 C22 107(2)
C15 C20 C22 113(2)
C21 C20 H20 109.7
C15 C20 H20 109.7
C22 C20 H20 109.7
C20 C21 H21A 109.5
C20 C21 H21B 109.5
H21A C21 H21B 109.5
C20 C21 H21C 109.5
H21A C21 H21C 109.5
H21B C21 H21C 109.5
C23 C22 C20 117(2)
C23 C22 H22A 108.1
C20 C22 H22A 108.1
C23 C22 H22B 108.1
C20 C22 H22B 108.1
H22A C22 H22B 107.3
C24 C23 C22 115(3)
C24 C23 H23A 108.6
C22 C23 H23A 108.6
C24 C23 H23B 108.6
C22 C23 H23B 108.6
H23A C23 H23B 107.6
O6 C24 O5 121(3)
O6 C24 C23 128(4)
O5 C24 C23 111(3)
O5 C25 H25A 109.5
O5 C25 H25B 109.5
H25A C25 H25B 109.5
O5 C25 H25C 109.5
H25A C25 H25C 109.5
H25B C25 H25C 109.5
O2 C26 O1 128(2)
O2 C26 C27 126.0(19)
O1 C26 C27 106(2)
N1 C27 C26 112.8(17)
N1 C27 H27A 109.0
C26 C27 H27A 109.0
N1 C27 H27B 109.0
C26 C27 H27B 109.0
H27A C27 H27B 107.8
N1 C28 N2 109.0(16)
N1 C28 H28 125.5
N2 C28 H28 125.5
C30 C29 N1 108.2(17)
C30 C29 H29 125.9
N1 C29 H29 125.9
C29 C30 N2 113.3(19)
C29 C30 H30 123.4
N2 C30 H30 123.4
N2 C31 C32 113.1(14)
N2 C31 H31A 109.0
C32 C31 H31A 109.0
N2 C31 H31B 109.0
C32 C31 H31B 109.0
H31A C31 H31B 107.8
C33 C32 N3 122.7(18)
C33 C32 C31 122.9(18)
N3 C32 C31 114.4(19)
C32 C33 C34 121.4(19)
C32 C33 H33 119.3
C34 C33 H33 119.3
C35 C34 C33 116(2)
C35 C34 H34 122.1
C33 C34 H34 122.1
C34 C35 C36 121(2)
C34 C35 H35 119.5
C36 C35 H35 119.5
N3 C36 C35 123.0(18)
N3 C36 C37 115.7(18)
C35 C36 C37 120.8(19)
N4 C37 C36 111.7(14)
N4 C37 H37A 109.3
C36 C37 H37A 109.3
N4 C37 H37B 109.3
C36 C37 H37B 109.3
H37A C37 H37B 107.9
C39 C38 N4 108(2)
C39 C38 H38 125.9
N4 C38 H38 125.9
C38 C39 N5 106(2)
C38 C39 H39 127.0
N5 C39 H39 127.0
N5 C40 N4 105(2)
N5 C40 H40 127.3
N4 C40 H40 127.3
N5 C41 C42 112.1(16)
N5 C41 H41A 109.2
C42 C41 H41A 109.2
N5 C41 H41B 109.2
C42 C41 H41B 109.2
H41A C41 H41B 107.9
O4 C42 O3 126.1(16)
O4 C42 C41 116.1(19)
O3 C42 C41 116.9(18)
C28 N1 C29 106.3(16)
C28 N1 C27 128.2(17)
C29 N1 C27 125.2(17)
C31 N2 C30 134.2(19)
C31 N2 C28 122.6(16)
C30 N2 C28 103.1(17)
C36 N3 C32 116.1(16)
C38 N4 C40 111(2)
C38 N4 C37 130(2)
C40 N4 C37 119(2)
C40 N5 C39 109(2)
C40 N5 C41 125(2)
C39 N5 C41 124(2)
C26 O1 C13 119.2(17)
C42 O3 C3 114.7(14)
C24 O5 C25 114(2)

loop_
_geom_bond_atom_site_label_1
_geom_bond_atom_site_label_2
_geom_bond_distance
C1 C7 1.58(2)
C1 C2 1.58(2)
C1 H1A 0.9700
C1 H1B 0.9700
C2 C3 1.51(3)
C2 H2A 0.9700
C2 H2B 0.9700
C3 O3 1.421(18)
C3 C4 1.56(2)
C3 H3 0.9800
C4 C5 1.58(2)
C4 H4A 0.9700
C4 H4B 0.9700
C5 C6 1.48(2)
C5 C7 1.52(3)
C5 H5 0.9800
C6 C10 1.45(3)
C6 H6A 0.9700
C6 H6B 0.9700
C7 C8 1.51(2)
C7 C19 1.54(2)
C8 C9 1.51(2)
C8 C11 1.53(3)
C8 H8 0.9800
C9 C10 1.51(3)
C9 C12 1.54(3)
C9 H9 0.9800
C10 H10A 0.9700
C10 H10B 0.9700
C11 C13 1.49(2)
C11 H11A 0.9700
C11 H11B 0.9700
C12 C14 1.43(3)
C12 C17 1.52(3)
C12 H12 0.9800
C13 O1 1.461(18)
C13 C14 1.54(2)
C13 H13 0.9800
C14 C15 1.54(3)
C14 C18 1.58(2)
C15 C16 1.54(3)
C15 C20 1.54(4)
C15 H15 0.9800
C16 C17 1.57(3)
C16 H16A 0.9700
C16 H16B 0.9700
C17 H17A 0.9700
C17 H17B 0.9700
C18 H18A 0.9600
C18 H18B 0.9600
C18 H18C 0.9600
C19 H19A 0.9600
C19 H19B 0.9600
C19 H19C 0.9600
C20 C21 1.50(3)
C20 C22 1.57(3)
C20 H20 0.9800
C21 H21A 0.9601
C21 H21B 0.9601
C21 H21C 0.9601
C22 C23 1.51(3)
C22 H22A 0.9700
C22 H22B 0.9700
C23 C24 1.47(4)
C23 H23A 0.9700
C23 H23B 0.9700
C24 O6 1.15(3)
C24 O5 1.47(4)
C25 O5 1.52(3)
C25 H25A 0.9600
C25 H25B 0.9600
C25 H25C 0.9600
C26 O2 1.14(3)
C26 O1 1.37(3)
C26 C27 1.50(3)
C27 N1 1.49(2)
C27 H27A 0.9700
C27 H27B 0.9700
C28 N1 1.30(2)
C28 N2 1.41(2)
C28 H28 0.9300
C29 C30 1.23(3)
C29 N1 1.41(2)
C29 H29 0.9300
C30 N2 1.35(2)
C30 H30 0.9300
C31 N2 1.33(2)
C31 C32 1.53(2)
C31 H31A 0.9700
C31 H31B 0.9700
C32 C33 1.32(3)
C32 N3 1.32(2)
C33 C34 1.36(3)
C33 H33 0.9300
C34 C35 1.32(3)
C34 H34 0.9300
C35 C36 1.35(3)
C35 H35 0.9300
C36 N3 1.31(2)
C36 C37 1.55(2)
C37 N4 1.47(2)
C37 H37A 0.9700
C37 H37B 0.9700
C38 C39 1.33(3)
C38 N4 1.33(2)
C38 H38 0.9300
C39 N5 1.40(3)
C39 H39 0.9300
C40 N5 1.33(2)
C40 N4 1.35(3)
C40 H40 0.9300
C41 N5 1.47(2)
C41 C42 1.58(2)
C41 H41A 0.9700
C41 H41B 0.9700
C42 O4 1.20(2)
C42 O3 1.29(2)

loop_
_cod_related_entry_id
_cod_related_entry_database
_cod_related_entry_code
1 ChemSpider 30658587
